data_4107276
loop_
_publ_author_name
'J\"org Maurer'
'Michael Linseis'
'Biprajit Sarkar'
'Brigitte Schwederski'
'Mark Niemeyer'
'Wolfgang Kaim'
'Stanislav Z\'ali\<s'
'Chris Anson'
'Manfred Zabel'
'Rainer F. Winter'

_publ_section_title
;
 Ruthenium Complexes with Vinyl, Styryl, and Vinylpyrenyl Ligands: A Case
 of Non-innocence in Organometallic Chemistry
;
_journal_name_full 'Journal of the American Chemical Society'
_journal_page_first 259
_journal_page_last 268
_journal_paper_doi 10.1021/ja075547t
_journal_volume 130
_journal_year 2008
_chemical_compound_source 'see text'
_chemical_formula_moiety 'C25 H53 Cl O P2 Ru'
_chemical_formula_structural 'C25 H53 Cl O P2 Ru'
_chemical_formula_sum 'C25 H53 Cl O P2 Ru'
_chemical_formula_weight 568.13
_chemical_name_systematic ?
_space_group_IT_number 14
_symmetry_cell_setting monoclinic
_symmetry_Int_Tables_number 14
_symmetry_space_group_name_Hall '-P 2ybc'
_symmetry_space_group_name_H-M 'P 1 21/c 1'
_atom_sites_solution_hydrogens geom
_atom_sites_solution_primary direct
_atom_sites_solution_secondary difmap
_audit_creation_date 'Jul 18 16:34:10 2006'
_audit_creation_method 'PLATON <TABLE ACC> option'
_cell_angle_alpha 90
_cell_angle_beta 103.428(6)
_cell_angle_gamma 90
_cell_formula_units_Z 4
_cell_length_a 12.8317(9)
_cell_length_b 11.5248(8)
_cell_length_c 21.1954(16)
_cell_measurement_temperature 150
_cell_volume 3048.7(4)
_computing_cell_refinement
;
CrysAlis RED, Oxford Diffraction Ltd.,
Version 1.171.30.3 (release 12-05-2006 CrysAlis171 .NET)
;
_computing_data_collection
;
CrysAlis CCD, Oxford Diffraction Ltd.,
Version 1.171.30.3 (release 12-05-2006 CrysAlis171 .NET)
;
_computing_data_reduction
;
CrysAlis RED, Oxford Diffraction Ltd.,
Version 1.171.30.3 (release 12-05-2006 CrysAlis171 .NET)
;
_computing_molecular_graphics 'PLATON (Spek, 1990)'
_computing_publication_material 'PLATON (Spek, 2003)'
_computing_structure_refinement 'SHELXL-97 (Sheldrick, 1997)'
_computing_structure_solution 'SIR-97 (Altomare, 1993)'
_diffrn_ambient_temperature 150(1)
_diffrn_detector_area_resol_mean 10.5431
_diffrn_measured_fraction_theta_full 0.836
_diffrn_measured_fraction_theta_max 0.836
_diffrn_measurement_details
;
  1 omega   24.00   75.00   1.0000   90.0000
omega____ theta____ kappa____ phi______ omega'___ theta'___ frames
    -        0.2489   45.0000  240.0000    0.0000    0.0000 51

  2 omega  -27.00   24.00   1.0000   90.0000
omega____ theta____ kappa____ phi______ omega'___ theta'___ frames
    -        0.2489   45.0000  240.0000    0.0000    0.0000 51

  3 omega  -75.00  -24.00   1.0000   90.0000
omega____ theta____ kappa____ phi______ omega'___ theta'___ frames
    -        0.2489  -45.0000  120.0000    0.0000    0.0000 51

  4 omega   15.00   63.00   1.0000   90.0000
omega____ theta____ kappa____ phi______ omega'___ theta'___ frames
    -        1.0572  -15.0000  195.0000    0.0000    0.0000 48

  5 phi     60.00   85.00   1.0000   90.0000
omega____ theta____ kappa____ phi______ omega'___ theta'___ frames
  40.0000    0.2489    0.0000     -        0.0000    0.0000 25

;
_diffrn_measurement_device_type 'Oxford Diffraction Gemini Ultra'
_diffrn_measurement_method omega-scan
_diffrn_radiation_monochromator graphite
_diffrn_radiation_probe x-ray
_diffrn_radiation_source 'Enhance (Mo) X-ray Source'
_diffrn_radiation_type MoK\a
_diffrn_radiation_wavelength 0.71073
_diffrn_reflns_av_R_equivalents 0.0271
_diffrn_reflns_av_sigmaI/netI 0.0251
_diffrn_reflns_limit_h_max 14
_diffrn_reflns_limit_h_min -14
_diffrn_reflns_limit_k_max 13
_diffrn_reflns_limit_k_min -13
_diffrn_reflns_limit_l_max 24
_diffrn_reflns_limit_l_min -24
_diffrn_reflns_number 14902
_diffrn_reflns_reduction_process
;
;
_diffrn_reflns_theta_full 24.9809
_diffrn_reflns_theta_max 24.9809
_diffrn_reflns_theta_min 3.1700
_diffrn_standards_decay_% 0
_diffrn_standards_interval_count 0
_diffrn_standards_interval_time 0
_diffrn_standards_number 0
_exptl_absorpt_coefficient_mu 0.720
_exptl_absorpt_correction_T_max 0.92748
_exptl_absorpt_correction_T_min 0.79106
_exptl_absorpt_correction_type multi-scan
_exptl_absorpt_process_details
;
CrysAlis RED, Oxford Diffraction Ltd.,
Version 1.171.30.3 (release 12-05-2006 CrysAlis171 .NET)
empirical absorption correction using spherical harmonics,
 implemented in SCALE3 ABSPACK scaling algorithm.
;
_exptl_crystal_colour red
_exptl_crystal_density_diffrn 1.238
_exptl_crystal_density_method 'Not Measured'
_exptl_crystal_description prism
_exptl_crystal_F_000 1208
_exptl_crystal_size_max 0.200
_exptl_crystal_size_mid 0.130
_exptl_crystal_size_min 0.104
_refine_diff_density_max 0.679
_refine_diff_density_min -0.447
_refine_diff_density_rms 0.062
_refine_ls_extinction_method none
_refine_ls_goodness_of_fit_ref 1.031
_refine_ls_hydrogen_treatment constr
_refine_ls_matrix_type full
_refine_ls_number_parameters 284
_refine_ls_number_reflns 4518
_refine_ls_number_restraints 0
_refine_ls_restrained_S_all 1.031
_refine_ls_R_factor_all 0.0517
_refine_ls_R_factor_gt 0.0363
_refine_ls_shift/su_max 0.000
_refine_ls_shift/su_mean 0.000
_refine_ls_structure_factor_coef Fsqd
_refine_ls_weighting_details 'calc w=1/[\s^2^(Fo^2^)+(0.0552P)^2^+2.5844P] where P=(Fo^2^+2Fc^2^)/3'
_refine_ls_weighting_scheme calc
_refine_ls_wR_factor_gt 0.0936
_refine_ls_wR_factor_ref 0.1005
_reflns_number_gt 3605
_reflns_number_total 4518
_reflns_threshold_expression I>2\s(I)
_cod_data_source_file ja075547tsi20070921_093143.cif
_cod_data_source_block ml6
_cod_original_cell_volume 3048.8(4)
_cod_original_sg_symbol_H-M 'P 21/c'
_cod_database_code 4107276

loop_
_symmetry_equiv_pos_site_id
_symmetry_equiv_pos_as_xyz
1 x,y,z
2 -x,1/2+y,1/2-z
3 -x,-y,-z
4 x,1/2-y,1/2+z

loop_
_atom_site_aniso_label
_atom_site_aniso_U_11
_atom_site_aniso_U_22
_atom_site_aniso_U_33
_atom_site_aniso_U_23
_atom_site_aniso_U_13
_atom_site_aniso_U_12
Ru1 0.0441(2) 0.0358(2) 0.0461(2) -0.0020(1) 0.0077(1) 0.0018(1)
Cl1 0.0805(8) 0.0669(7) 0.0749(7) 0.0090(6) -0.0017(6) -0.0129(6)
P1 0.0493(6) 0.0384(5) 0.0536(6) 0.0005(4) 0.0071(4) -0.0008(4)
P2 0.0610(6) 0.0369(5) 0.0536(6) 0.0002(4) 0.0134(5) -0.0016(5)
O1 0.082(2) 0.072(2) 0.103(3) 0.007(2) -0.006(2) -0.0062(19)
C1 0.130(4) 0.035(2) 0.034(2) -0.0068(18) 0.017(2) -0.016(2)
C2 0.079(3) 0.060(3) 0.103(4) -0.002(3) 0.035(3) 0.014(3)
C3 0.077(4) 0.115(5) 0.114(5) -0.015(4) 0.029(3) 0.019(3)
C4 0.108(5) 0.138(6) 0.152(6) -0.008(5) 0.058(5) 0.028(5)
C5 0.116(5) 0.158(7) 0.093(4) 0.012(4) 0.031(4) 0.063(5)
C6 0.093(4) 0.162(7) 0.126(5) -0.008(5) 0.033(4) 0.039(5)
C7 0.241(11) 0.243(12) 0.181(8) 0.068(8) 0.106(8) 0.164(10)
C8 0.060(3) 0.062(3) 0.089(3) 0.007(2) 0.000(2) -0.016(2)
C9 0.067(4) 0.132(6) 0.151(6) 0.002(5) 0.034(4) -0.022(4)
C10 0.107(5) 0.069(4) 0.193(7) -0.013(4) -0.017(5) -0.039(4)
C11 0.065(3) 0.061(3) 0.060(2) 0.014(2) 0.006(2) -0.007(2)
C12 0.114(4) 0.080(4) 0.096(4) 0.037(3) 0.016(3) -0.010(3)
C13 0.126(5) 0.114(5) 0.061(3) 0.003(3) 0.031(3) 0.002(4)
C14 0.085(3) 0.041(2) 0.070(3) -0.001(2) 0.018(2) 0.011(2)
C15 0.138(5) 0.092(4) 0.078(3) -0.025(3) 0.030(3) 0.032(4)
C16 0.072(3) 0.080(4) 0.109(4) 0.002(3) 0.034(3) 0.018(3)
C17 0.106(4) 0.058(3) 0.088(3) 0.005(3) 0.058(3) -0.007(3)
C18 0.198(8) 0.091(4) 0.140(6) -0.036(4) 0.122(6) -0.034(5)
C19 0.108(5) 0.118(5) 0.164(6) 0.041(5) 0.086(5) 0.041(4)
C20 0.099(4) 0.053(3) 0.079(3) 0.015(2) -0.008(3) -0.004(3)
C21 0.149(6) 0.096(5) 0.118(5) 0.057(4) -0.015(4) -0.021(4)
C22 0.113(5) 0.107(5) 0.150(6) 0.025(5) 0.003(4) 0.053(4)
C23 0.080(3) 0.048(2) 0.066(3) -0.003(2) 0.004(2) -0.010(2)
C24 0.137(5) 0.071(4) 0.103(4) -0.005(3) 0.019(4) -0.042(4)
C25 0.139(5) 0.074(4) 0.088(4) -0.030(3) 0.030(4) 0.000(4)

loop_
_atom_site_label
_atom_site_type_symbol
_atom_site_thermal_displace_type
_atom_site_fract_x
_atom_site_fract_y
_atom_site_fract_z
_atom_site_occupancy
_atom_site_U_iso_or_equiv
_atom_site_calc_flag
_atom_site_refinement_flags
Ru1 Ru Uani 0.26968(2) 0.21467(2) 0.87133(1) 1.000 0.0425(1) . .
Cl1 Cl Uani 0.41701(10) 0.22974(11) 0.96493(6) 1.000 0.0773(4) . .
P1 P Uani 0.23914(8) 0.01891(9) 0.90112(5) 1.000 0.0479(3) . .
P2 P Uani 0.32778(9) 0.39371(8) 0.83282(5) 1.000 0.0505(3) . .
O1 O Uani 0.1227(3) 0.1795(3) 0.7462(2) 1.000 0.0902(14) . .
C1 C Uani 0.1691(5) 0.1939(3) 0.7913(2) 1.000 0.0667(16) . .
C2 C Uani 0.1487(4) 0.2771(4) 0.9048(3) 1.000 0.0784(19) . .
C3 C Uani 0.0432(5) 0.2901(5) 0.8789(3) 1.000 0.101(3) . .
C4 C Uani -0.0376(6) 0.3342(7) 0.9149(4) 1.000 0.128(3) . .
C5 C Uani -0.0886(5) 0.4475(7) 0.8938(3) 1.000 0.121(3) . .
C6 C Uani -0.1696(5) 0.4882(7) 0.9285(3) 1.000 0.126(3) . .
C7 C Uani -0.2141(9) 0.5996(9) 0.9057(5) 1.000 0.212(6) . .
C8 C Uani 0.1021(4) -0.0398(4) 0.8701(2) 1.000 0.0732(17) . .
C9 C Uani 0.0246(4) 0.0000(6) 0.9084(3) 1.000 0.115(3) . .
C10 C Uani 0.0918(5) -0.1706(5) 0.8592(4) 1.000 0.132(3) . .
C11 C Uani 0.2864(4) -0.0178(4) 0.9883(2) 1.000 0.0634(16) . .
C12 C Uani 0.2817(5) -0.1461(5) 1.0059(3) 1.000 0.098(2) . .
C13 C Uani 0.2399(5) 0.0605(5) 1.0323(2) 1.000 0.099(3) . .
C14 C Uani 0.3233(4) -0.0758(4) 0.8624(2) 1.000 0.0653(16) . .
C15 C Uani 0.2920(5) -0.0672(5) 0.7893(2) 1.000 0.102(2) . .
C16 C Uani 0.4422(4) -0.0516(5) 0.8872(3) 1.000 0.085(2) . .
C17 C Uani 0.4334(4) 0.3572(4) 0.7893(2) 1.000 0.0782(19) . .
C18 C Uani 0.3885(7) 0.2790(5) 0.7313(3) 1.000 0.130(4) . .
C19 C Uani 0.5307(5) 0.3033(6) 0.8330(4) 1.000 0.121(3) . .
C20 C Uani 0.2274(4) 0.4735(4) 0.7713(2) 1.000 0.0817(19) . .
C21 C Uani 0.2693(6) 0.5618(6) 0.7289(3) 1.000 0.129(3) . .
C22 C Uani 0.1401(5) 0.5242(6) 0.7981(4) 1.000 0.128(3) . .
C23 C Uani 0.3980(4) 0.4956(4) 0.8961(2) 1.000 0.0668(16) . .
C24 C Uani 0.4523(5) 0.5988(5) 0.8738(3) 1.000 0.105(3) . .
C25 C Uani 0.3294(5) 0.5342(5) 0.9412(3) 1.000 0.100(3) . .
H2 H Uiso 0.16970 0.30340 0.94830 1.000 0.0940 calc R
H3 H Uiso 0.01750 0.27000 0.83450 1.000 0.1220 calc R
H4A H Uiso -0.09500 0.27540 0.91100 1.000 0.1540 calc R
H4B H Uiso -0.00160 0.34030 0.96150 1.000 0.1540 calc R
H5A H Uiso -0.03160 0.50700 0.89880 1.000 0.1460 calc R
H5B H Uiso -0.12330 0.44230 0.84700 1.000 0.1460 calc R
H6A H Uiso -0.22820 0.43050 0.92280 1.000 0.1510 calc R
H6B H Uiso -0.13590 0.49360 0.97540 1.000 0.1510 calc R
H7A H Uiso -0.17310 0.66110 0.93240 1.000 0.2550 calc R
H7B H Uiso -0.28900 0.60320 0.90890 1.000 0.2550 calc R
H7C H Uiso -0.21040 0.61020 0.86040 1.000 0.2550 calc R
H8 H Uiso 0.07630 -0.00450 0.82620 1.000 0.0880 calc R
H9A H Uiso -0.04780 -0.02520 0.88670 1.000 0.1380 calc R
H9B H Uiso 0.02650 0.08480 0.91150 1.000 0.1380 calc R
H9C H Uiso 0.04420 -0.03360 0.95200 1.000 0.1380 calc R
H10A H Uiso 0.12210 -0.21110 0.89990 1.000 0.1580 calc R
H10B H Uiso 0.13070 -0.19350 0.82640 1.000 0.1580 calc R
H10C H Uiso 0.01600 -0.19120 0.84400 1.000 0.1580 calc R
H11 H Uiso 0.36460 0.00120 0.99880 1.000 0.0760 calc R
H12A H Uiso 0.32760 -0.15970 1.04910 1.000 0.1180 calc R
H12B H Uiso 0.30670 -0.19360 0.97400 1.000 0.1180 calc R
H12C H Uiso 0.20770 -0.16720 1.00590 1.000 0.1180 calc R
H13A H Uiso 0.16560 0.03770 1.03040 1.000 0.1190 calc R
H13B H Uiso 0.24160 0.14120 1.01800 1.000 0.1190 calc R
H13C H Uiso 0.28230 0.05320 1.07700 1.000 0.1190 calc R
H14 H Uiso 0.31040 -0.15770 0.87420 1.000 0.0790 calc R
H15A H Uiso 0.30960 0.01040 0.77590 1.000 0.1220 calc R
H15B H Uiso 0.21480 -0.08070 0.77420 1.000 0.1220 calc R
H15C H Uiso 0.33120 -0.12560 0.77050 1.000 0.1220 calc R
H16A H Uiso 0.48330 -0.10170 0.86450 1.000 0.1020 calc R
H16B H Uiso 0.46320 -0.06740 0.93390 1.000 0.1020 calc R
H16C H Uiso 0.45680 0.02990 0.87930 1.000 0.1020 calc R
H17 H Uiso 0.45670 0.43130 0.77220 1.000 0.0940 calc R
H18A H Uiso 0.44430 0.26360 0.70780 1.000 0.1560 calc R
H18B H Uiso 0.32760 0.31750 0.70240 1.000 0.1560 calc R
H18C H Uiso 0.36460 0.20560 0.74660 1.000 0.1560 calc R
H19A H Uiso 0.50960 0.23290 0.85290 1.000 0.1450 calc R
H19B H Uiso 0.56300 0.35860 0.86710 1.000 0.1450 calc R
H19C H Uiso 0.58290 0.28320 0.80750 1.000 0.1450 calc R
H20 H Uiso 0.19140 0.41250 0.74030 1.000 0.0980 calc R
H21A H Uiso 0.21070 0.58540 0.69270 1.000 0.1550 calc R
H21B H Uiso 0.32660 0.52640 0.71200 1.000 0.1550 calc R
H21C H Uiso 0.29720 0.63000 0.75500 1.000 0.1550 calc R
H22A H Uiso 0.16420 0.59800 0.81950 1.000 0.1540 calc R
H22B H Uiso 0.12180 0.47040 0.82970 1.000 0.1540 calc R
H22C H Uiso 0.07680 0.53750 0.76280 1.000 0.1540 calc R
H23 H Uiso 0.45720 0.44920 0.92380 1.000 0.0800 calc R
H24A H Uiso 0.39810 0.65020 0.84790 1.000 0.1260 calc R
H24B H Uiso 0.50100 0.57210 0.84740 1.000 0.1260 calc R
H24C H Uiso 0.49310 0.64110 0.91160 1.000 0.1260 calc R
H25A H Uiso 0.37480 0.57060 0.97970 1.000 0.1190 calc R
H25B H Uiso 0.29280 0.46690 0.95420 1.000 0.1190 calc R
H25C H Uiso 0.27610 0.59040 0.91880 1.000 0.1190 calc R

loop_
_atom_type_symbol
_atom_type_description
_atom_type_scat_dispersion_real
_atom_type_scat_dispersion_imag
_atom_type_scat_source
Ru Ru -1.2594 0.8363 'International Tables Vol C Tables 4.2.6.8 and 6.1.1.4'
P P 0.1023 0.0942 'International Tables Vol C Tables 4.2.6.8 and 6.1.1.4'
O O 0.0106 0.0060 'International Tables Vol C Tables 4.2.6.8 and 6.1.1.4'
Cl Cl 0.1484 0.1585 'International Tables Vol C Tables 4.2.6.8 and 6.1.1.4'
H H 0.0000 0.0000 'International Tables Vol C Tables 4.2.6.8 and 6.1.1.4'
C C 0.0033 0.0016 'International Tables Vol C Tables 4.2.6.8 and 6.1.1.4'

loop_
_geom_angle_atom_site_label_1
_geom_angle_atom_site_label_2
_geom_angle_atom_site_label_3
_geom_angle
_geom_angle_publ_flag
Cl1 Ru1 P1 89.77(4) yes
Cl1 Ru1 P2 88.38(4) yes
Cl1 Ru1 C1 171.44(18) yes
Cl1 Ru1 C2 102.06(18) yes
P1 Ru1 P2 168.62(4) yes
P1 Ru1 C1 89.88(12) yes
P1 Ru1 C2 93.31(14) yes
P2 Ru1 C1 90.28(13) yes
P2 Ru1 C2 98.07(14) yes
C1 Ru1 C2 86.5(2) yes
Ru1 P1 C8 116.66(15) yes
Ru1 P1 C11 116.17(15) yes
Ru1 P1 C14 106.82(15) yes
C8 P1 C11 109.5(2) yes
C8 P1 C14 103.3(2) yes
C11 P1 C14 102.6(2) yes
Ru1 P2 C17 107.12(15) yes
Ru1 P2 C20 116.51(16) yes
Ru1 P2 C23 115.86(15) yes
C17 P2 C20 103.4(2) yes
C17 P2 C23 102.4(2) yes
C20 P2 C23 109.7(2) yes
Ru1 C1 O1 173.1(6) yes
Ru1 C2 C3 133.7(5) yes
C2 C3 C4 125.1(6) no
C3 C4 C5 116.8(6) no
C4 C5 C6 116.1(6) no
C5 C6 C7 112.6(7) no
P1 C8 C9 113.0(3) yes
P1 C8 C10 117.1(4) yes
C9 C8 C10 109.9(5) no
P1 C11 C12 116.2(3) yes
P1 C11 C13 113.1(3) yes
C12 C11 C13 112.5(4) no
P1 C14 C15 111.8(4) yes
P1 C14 C16 112.3(3) yes
C15 C14 C16 110.4(5) no
P2 C17 C18 110.6(4) yes
P2 C17 C19 112.6(4) yes
C18 C17 C19 110.9(5) no
P2 C20 C21 117.4(4) yes
P2 C20 C22 112.9(4) yes
C21 C20 C22 111.1(5) no
P2 C23 C24 117.1(3) yes
P2 C23 C25 112.9(4) yes
C24 C23 C25 110.2(4) no
Ru1 C2 H2 113.00 no
C3 C2 H2 113.00 no
C2 C3 H3 117.00 no
C4 C3 H3 117.00 no
C3 C4 H4A 108.00 no
C3 C4 H4B 108.00 no
C5 C4 H4A 108.00 no
C5 C4 H4B 108.00 no
H4A C4 H4B 107.00 no
C4 C5 H5A 108.00 no
C4 C5 H5B 108.00 no
C6 C5 H5A 108.00 no
C6 C5 H5B 108.00 no
H5A C5 H5B 107.00 no
C5 C6 H6A 109.00 no
C5 C6 H6B 109.00 no
C7 C6 H6A 109.00 no
C7 C6 H6B 109.00 no
H6A C6 H6B 108.00 no
C6 C7 H7A 109.00 no
C6 C7 H7B 109.00 no
C6 C7 H7C 110.00 no
H7A C7 H7B 109.00 no
H7A C7 H7C 110.00 no
H7B C7 H7C 110.00 no
P1 C8 H8 105.00 no
C9 C8 H8 105.00 no
C10 C8 H8 105.00 no
C8 C9 H9A 109.00 no
C8 C9 H9B 109.00 no
C8 C9 H9C 109.00 no
H9A C9 H9B 109.00 no
H9A C9 H9C 109.00 no
H9B C9 H9C 110.00 no
C8 C10 H10A 110.00 no
C8 C10 H10B 109.00 no
C8 C10 H10C 109.00 no
H10A C10 H10B 109.00 no
H10A C10 H10C 110.00 no
H10B C10 H10C 109.00 no
P1 C11 H11 105.00 no
C12 C11 H11 105.00 no
C13 C11 H11 105.00 no
C11 C12 H12A 109.00 no
C11 C12 H12B 110.00 no
C11 C12 H12C 109.00 no
H12A C12 H12B 109.00 no
H12A C12 H12C 109.00 no
H12B C12 H12C 109.00 no
C11 C13 H13A 109.00 no
C11 C13 H13B 110.00 no
C11 C13 H13C 110.00 no
H13A C13 H13B 109.00 no
H13A C13 H13C 109.00 no
H13B C13 H13C 109.00 no
P1 C14 H14 107.00 no
C15 C14 H14 107.00 no
C16 C14 H14 107.00 no
C14 C15 H15A 109.00 no
C14 C15 H15B 109.00 no
C14 C15 H15C 109.00 no
H15A C15 H15B 109.00 no
H15A C15 H15C 110.00 no
H15B C15 H15C 110.00 no
C14 C16 H16A 109.00 no
C14 C16 H16B 109.00 no
C14 C16 H16C 109.00 no
H16A C16 H16B 109.00 no
H16A C16 H16C 110.00 no
H16B C16 H16C 109.00 no
P2 C17 H17 108.00 no
C18 C17 H17 108.00 no
C19 C17 H17 107.00 no
C17 C18 H18A 109.00 no
C17 C18 H18B 109.00 no
C17 C18 H18C 109.00 no
H18A C18 H18B 110.00 no
H18A C18 H18C 110.00 no
H18B C18 H18C 109.00 no
C17 C19 H19A 109.00 no
C17 C19 H19B 109.00 no
C17 C19 H19C 109.00 no
H19A C19 H19B 109.00 no
H19A C19 H19C 109.00 no
H19B C19 H19C 109.00 no
P2 C20 H20 105.00 no
C21 C20 H20 105.00 no
C22 C20 H20 105.00 no
C20 C21 H21A 109.00 no
C20 C21 H21B 109.00 no
C20 C21 H21C 109.00 no
H21A C21 H21B 110.00 no
H21A C21 H21C 109.00 no
H21B C21 H21C 110.00 no
C20 C22 H22A 109.00 no
C20 C22 H22B 109.00 no
C20 C22 H22C 110.00 no
H22A C22 H22B 109.00 no
H22A C22 H22C 110.00 no
H22B C22 H22C 109.00 no
P2 C23 H23 105.00 no
C24 C23 H23 105.00 no
C25 C23 H23 105.00 no
C23 C24 H24A 109.00 no
C23 C24 H24B 109.00 no
C23 C24 H24C 110.00 no
H24A C24 H24B 110.00 no
H24A C24 H24C 109.00 no
H24B C24 H24C 109.00 no
C23 C25 H25A 109.00 no
C23 C25 H25B 109.00 no
C23 C25 H25C 109.00 no
H25A C25 H25B 110.00 no
H25A C25 H25C 109.00 no
H25B C25 H25C 109.00 no

loop_
_geom_bond_atom_site_label_1
_geom_bond_atom_site_label_2
_geom_bond_distance
_geom_bond_publ_flag
Ru1 Cl1 2.4079(13) yes
Ru1 P1 2.3994(11) yes
Ru1 P2 2.4005(10) yes
Ru1 C1 1.893(5) yes
Ru1 C2 1.986(5) yes
P1 C8 1.856(5) yes
P1 C11 1.855(4) yes
P1 C14 1.856(5) yes
P2 C17 1.856(5) yes
P2 C20 1.851(5) yes
P2 C23 1.852(5) yes
O1 C1 1.016(6) yes
C2 C3 1.346(9) no
C3 C4 1.511(10) no
C4 C5 1.482(11) no
C5 C6 1.482(9) no
C6 C7 1.442(13) no
C8 C9 1.494(8) no
C8 C10 1.526(7) no
C11 C12 1.530(7) no
C11 C13 1.516(7) no
C14 C15 1.511(6) no
C14 C16 1.520(7) no
C17 C18 1.525(8) no
C17 C19 1.505(9) no
C20 C21 1.535(8) no
C20 C22 1.488(9) no
C23 C24 1.509(8) no
C23 C25 1.509(8) no
C2 H2 0.9500 no
C3 H3 0.9500 no
C4 H4A 0.9900 no
C4 H4B 0.9900 no
C5 H5A 0.9900 no
C5 H5B 0.9900 no
C6 H6A 0.9900 no
C6 H6B 0.9900 no
C7 H7A 0.9800 no
C7 H7B 0.9800 no
C7 H7C 0.9800 no
C8 H8 1.0000 no
C9 H9A 0.9800 no
C9 H9B 0.9800 no
C9 H9C 0.9800 no
C10 H10A 0.9800 no
C10 H10B 0.9800 no
C10 H10C 0.9800 no
C11 H11 1.0000 no
C12 H12A 0.9800 no
C12 H12B 0.9800 no
C12 H12C 0.9800 no
C13 H13A 0.9800 no
C13 H13B 0.9800 no
C13 H13C 0.9800 no
C14 H14 1.0000 no
C15 H15A 0.9800 no
C15 H15B 0.9800 no
C15 H15C 0.9800 no
C16 H16A 0.9800 no
C16 H16B 0.9800 no
C16 H16C 0.9800 no
C17 H17 1.0000 no
C18 H18A 0.9800 no
C18 H18B 0.9800 no
C18 H18C 0.9800 no
C19 H19A 0.9800 no
C19 H19B 0.9800 no
C19 H19C 0.9800 no
C20 H20 1.0000 no
C21 H21A 0.9800 no
C21 H21B 0.9800 no
C21 H21C 0.9800 no
C22 H22A 0.9800 no
C22 H22B 0.9800 no
C22 H22C 0.9800 no
C23 H23 1.0000 no
C24 H24A 0.9800 no
C24 H24B 0.9800 no
C24 H24C 0.9800 no
C25 H25A 0.9800 no
C25 H25B 0.9800 no
C25 H25C 0.9800 no

loop_
_geom_contact_atom_site_label_1
_geom_contact_atom_site_label_2
_geom_contact_distance
_geom_contact_site_symmetry_2
_geom_contact_publ_flag
Ru1 H13B 3.3200 . no
Ru1 H15A 3.2200 . no
Ru1 H16C 3.1800 . no
Ru1 H18C 3.1600 . no
Ru1 H19A 3.2000 . no
Ru1 H22B 3.5100 . no
Ru1 H25B 3.3700 . no
Cl1 P1 3.3924(17) . no
Cl1 P2 3.3517(16) . no
Cl1 C2 3.426(6) . no
Cl1 C11 3.403(5) . no
Cl1 C13 3.538(6) . no
Cl1 C19 3.544(8) . no
Cl1 C23 3.378(5) . no
Cl1 H11 2.8500 . no
Cl1 H13B 2.9200 . no
Cl1 H16C 3.0500 . no
Cl1 H19A 2.8900 . no
Cl1 H23 2.7600 . no
Cl1 H25B 3.1500 . no
Cl1 H16B 2.9900 3_657 no
Cl1 H24C 3.0000 3_667 no
P1 Cl1 3.3924(17) . no
P1 C1 3.053(4) . no
P1 C2 3.201(5) . no
P2 Cl1 3.3517(16) . no
P2 C1 3.064(5) . no
P2 C2 3.323(6) . no
O1 H3 2.7500 . no
O1 H8 2.8600 . no
O1 H20 2.8400 . no
O1 H7C 2.8600 2_546 no
O1 H10C 2.7300 2_556 no
C1 P1 3.053(4) . no
C1 P2 3.064(5) . no
C1 C2 2.659(7) . no
C1 C3 2.946(8) . no
C1 C8 3.384(6) . no
C1 C15 3.402(7) . no
C1 C18 3.488(10) . no
C1 C20 3.357(6) . no
C2 P2 3.323(6) . no
C2 C1 2.659(7) . no
C2 C9 3.577(8) . no
C2 P1 3.201(5) . no
C2 Cl1 3.426(6) . no
C3 C22 3.570(9) . no
C3 C9 3.420(9) . no
C9 C3 3.420(9) . no
C9 C2 3.577(8) . no
C9 C13 3.413(8) . no
C10 C12 3.488(10) . no
C10 C15 3.462(9) . no
C12 C10 3.488(10) . no
C13 C9 3.413(8) . no
C13 Cl1 3.538(6) . no
C15 C1 3.402(7) . no
C15 C10 3.462(9) . no
C18 C1 3.488(10) . no
C18 C21 3.596(10) . no
C19 Cl1 3.544(8) . no
C21 C24 3.432(9) . no
C21 C18 3.596(10) . no
C22 C3 3.570(9) . no
C22 C25 3.419(10) . no
C24 C21 3.432(9) . no
C25 C22 3.419(10) . no
C1 H3 2.4900 . no
C1 H18C 2.8800 . no
C1 H20 2.7800 . no
C1 H8 2.7600 . no
C1 H15A 2.8500 . no
C2 H22B 2.7100 . no
C2 H13B 2.8800 . no
C2 H9B 2.7400 . no
C2 H25B 2.9000 . no
C3 H9B 2.4900 . no
C3 H22B 2.6300 . no
C4 H9B 3.0000 . no
C8 H15B 2.7900 . no
C9 H13A 2.8200 . no
C9 H13A 3.0500 3_557 no
C10 H14 2.7500 . no
C10 H22A 3.0100 1_545 no
C10 H15B 2.8500 . no
C11 H16B 2.8300 . no
C11 H9C 3.0300 . no
C12 H14 2.9000 . no
C12 H10A 2.7700 . no
C13 H9C 2.9000 . no
C14 H10B 2.7700 . no
C14 H12B 2.7800 . no
C15 H10B 2.7900 . no
C16 H11 3.0900 3_657 no
C16 H11 2.8400 . no
C17 H21B 2.7100 . no
C17 H24B 2.8100 . no
C18 H21B 2.9600 . no
C18 H20 3.0000 . no
C19 H23 2.8700 . no
C20 H18B 2.8100 . no
C21 H18B 3.0000 . no
C21 H24A 2.8600 . no
C21 H17 2.8000 . no
C22 H25C 2.8500 . no
C23 H19B 2.8200 . no
C24 H21C 2.8500 . no
C24 H18A 3.0700 2_656 no
C24 H17 2.9000 . no
C25 H22A 3.0200 . no
H2 H4B 2.3200 . no
H2 H13B 2.4300 . no
H2 H25B 2.4400 . no
H2 H7A 2.5500 3_567 no
H3 O1 2.7500 . no
H3 C1 2.4900 . no
H4A H6A 2.5300 . no
H4B H2 2.3200 . no
H4B H6B 2.5300 . no
H5A H7C 2.5400 . no
H5B H7C 2.2900 . no
H5B H15B 2.5800 2_556 no
H6A H4A 2.5300 . no
H6B H4B 2.5300 . no
H7A H2 2.5500 3_567 no
H7C H5A 2.5400 . no
H7C H5B 2.2900 . no
H7C O1 2.8600 2_556 no
H8 O1 2.8600 . no
H8 C1 2.7600 . no
H8 H15B 2.4600 . no
H8 H22C 2.4400 2_546 no
H9A H10C 2.3400 . no
H9A H13A 2.5700 3_557 no
H9B C2 2.7400 . no
H9B C3 2.4900 . no
H9B C4 3.0000 . no
H9C C11 3.0300 . no
H9C C13 2.9000 . no
H9C H13A 2.1600 . no
H10A C12 2.7700 . no
H10A H12B 2.5300 . no
H10A H12C 2.3200 . no
H10B C14 2.7700 . no
H10B C15 2.7900 . no
H10B H14 2.3300 . no
H10B H15B 2.1500 . no
H10B H22A 2.4500 1_545 no
H10C H9A 2.3400 . no
H10C O1 2.7300 2_546 no
H11 Cl1 2.8500 . no
H11 C16 2.8400 . no
H11 H16B 2.2200 . no
H11 C16 3.0900 3_657 no
H11 H16B 2.4600 3_657 no
H12B C14 2.7800 . no
H12B H10A 2.5300 . no
H12B H14 2.1700 . no
H12C H10A 2.3200 . no
H12C H13A 2.5000 . no
H13A C9 2.8200 . no
H13A H9C 2.1600 . no
H13A H12C 2.5000 . no
H13A C9 3.0500 3_557 no
H13A H9A 2.5700 3_557 no
H13B Ru1 3.3200 . no
H13B Cl1 2.9200 . no
H13B C2 2.8800 . no
H13B H2 2.4300 . no
H14 C10 2.7500 . no
H14 C12 2.9000 . no
H14 H10B 2.3300 . no
H14 H12B 2.1700 . no
H15A Ru1 3.2200 . no
H15A C1 2.8500 . no
H15A H16C 2.5500 . no
H15A H18C 2.4800 . no
H15B C8 2.7900 . no
H15B C10 2.8500 . no
H15B H8 2.4600 . no
H15B H10B 2.1500 . no
H15B H5B 2.5800 2_546 no
H15C H16A 2.4600 . no
H15C H19C 2.4300 2_646 no
H16A H15C 2.4600 . no
H16A H18A 2.5100 2_646 no
H16B C11 2.8300 . no
H16B H11 2.2200 . no
H16B Cl1 2.9900 3_657 no
H16B H11 2.4600 3_657 no
H16C Ru1 3.1800 . no
H16C Cl1 3.0500 . no
H16C H15A 2.5500 . no
H16C H19A 2.5300 . no
H17 C21 2.8000 . no
H17 C24 2.9000 . no
H17 H21B 2.1500 . no
H17 H24B 2.2500 . no
H18A H19C 2.4400 . no
H18A C24 3.0700 2_646 no
H18A H16A 2.5100 2_656 no
H18B C20 2.8100 . no
H18B C21 3.0000 . no
H18B H20 2.3600 . no
H18B H21B 2.4200 . no
H18C Ru1 3.1600 . no
H18C C1 2.8800 . no
H18C H15A 2.4800 . no
H18C H19A 2.5900 . no
H19A Ru1 3.2000 . no
H19A Cl1 2.8900 . no
H19A H16C 2.5300 . no
H19A H18C 2.5900 . no
H19B C23 2.8200 . no
H19B H23 2.2700 . no
H19B H24B 2.5900 . no
H19C H18A 2.4400 . no
H19C H15C 2.4300 2_656 no
H20 O1 2.8400 . no
H20 C1 2.7800 . no
H20 C18 3.0000 . no
H20 H18B 2.3600 . no
H21A H22C 2.5800 . no
H21B C17 2.7100 . no
H21B C18 2.9600 . no
H21B H17 2.1500 . no
H21B H18B 2.4200 . no
H21C C24 2.8500 . no
H21C H22A 2.4500 . no
H21C H24A 2.1000 . no
H22A C10 3.0100 1_565 no
H22A C25 3.0200 . no
H22A H10B 2.4500 1_565 no
H22A H21C 2.4500 . no
H22A H25C 2.2600 . no
H22B Ru1 3.5100 . no
H22B C2 2.7100 . no
H22B C3 2.6300 . no
H22C H21A 2.5800 . no
H22C H8 2.4400 2_556 no
H23 Cl1 2.7600 . no
H23 C19 2.8700 . no
H23 H19B 2.2700 . no
H24A C21 2.8600 . no
H24A H21C 2.1000 . no
H24A H25C 2.5100 . no
H24B C17 2.8100 . no
H24B H17 2.2500 . no
H24B H19B 2.5900 . no
H24C H25A 2.4600 . no
H24C Cl1 3.0000 3_667 no
H25A H24C 2.4600 . no
H25B Ru1 3.3700 . no
H25B Cl1 3.1500 . no
H25B C2 2.9000 . no
H25B H2 2.4400 . no
H25C C22 2.8500 . no
H25C H22A 2.2600 . no
H25C H24A 2.5100 . no

loop_
_geom_hbond_atom_site_label_D
_geom_hbond_atom_site_label_H
_geom_hbond_atom_site_label_A
_geom_hbond_distance_DH
_geom_hbond_distance_HA
_geom_hbond_distance_DA
_geom_hbond_angle_DHA
_geom_hbond_publ_flag
C23 H23 Cl1 1.0000 2.7600 3.378(5) 120.00 yes

loop_
_geom_torsion_atom_site_label_1
_geom_torsion_atom_site_label_2
_geom_torsion_atom_site_label_3
_geom_torsion_atom_site_label_4
_geom_torsion
_geom_torsion_publ_flag
Cl1 Ru1 P1 C8 156.24(16) no
C1 Ru1 P1 C8 -32.3(2) no
C2 Ru1 P1 C8 54.2(2) no
Cl1 Ru1 P1 C11 24.75(19) no
C1 Ru1 P1 C11 -163.8(3) no
C2 Ru1 P1 C11 -77.3(3) no
Cl1 Ru1 P1 C14 -88.91(15) no
C1 Ru1 P1 C14 82.5(2) no
C2 Ru1 P1 C14 169.0(2) no
Cl1 Ru1 P2 C17 84.59(15) no
C1 Ru1 P2 C17 -87.0(2) no
C2 Ru1 P2 C17 -173.5(2) no
Cl1 Ru1 P2 C20 -160.30(17) no
C1 Ru1 P2 C20 28.2(2) no
C2 Ru1 P2 C20 -58.4(2) no
Cl1 Ru1 P2 C23 -28.95(19) no
C1 Ru1 P2 C23 159.5(3) no
C2 Ru1 P2 C23 73.0(3) no
Cl1 Ru1 C2 C3 -177.5(5) no
P1 Ru1 C2 C3 -87.0(5) no
P2 Ru1 C2 C3 92.5(5) no
C1 Ru1 C2 C3 2.7(5) no
C14 P1 C11 C13 172.3(4) no
Ru1 P1 C14 C15 -61.9(4) no
C8 P1 C14 C15 61.7(4) no
C11 P1 C14 C15 175.5(4) no
Ru1 P1 C8 C9 -79.4(4) no
C11 P1 C8 C9 55.1(4) no
C14 P1 C8 C9 163.8(4) no
Ru1 P1 C8 C10 151.4(4) no
C11 P1 C8 C10 -74.1(5) no
C14 P1 C8 C10 34.5(5) no
Ru1 P1 C11 C12 -171.5(4) no
C8 P1 C11 C12 53.7(5) no
C14 P1 C11 C12 -55.5(5) no
Ru1 P1 C11 C13 56.2(4) no
C8 P1 C11 C13 -78.6(4) no
C11 P1 C14 C16 -59.8(4) no
Ru1 P1 C14 C16 62.9(4) no
C8 P1 C14 C16 -173.5(3) no
Ru1 P2 C20 C22 69.7(4) no
C17 P2 C20 C22 -173.2(4) no
C23 P2 C20 C22 -64.5(4) no
Ru1 P2 C23 C24 169.6(4) no
Ru1 P2 C17 C18 61.5(4) no
C20 P2 C17 C18 -62.1(4) no
C23 P2 C17 C18 -176.1(3) no
Ru1 P2 C17 C19 -63.1(4) no
C20 P2 C17 C19 173.3(4) no
C23 P2 C17 C19 59.2(4) no
Ru1 P2 C20 C21 -159.1(3) no
C17 P2 C20 C21 -41.9(4) no
C23 P2 C20 C21 66.8(4) no
C17 P2 C23 C25 -177.0(4) no
C20 P2 C23 C25 73.7(4) no
C20 P2 C23 C24 -55.9(5) no
Ru1 P2 C23 C25 -60.8(4) no
C17 P2 C23 C24 53.4(4) no
Ru1 C2 C3 C4 176.2(5) no
C2 C3 C4 C5 113.7(7) no
C3 C4 C5 C6 178.6(6) no
C4 C5 C6 C7 179.2(7) no
